data_7013950
loop_
_publ_author_name
'Komuro, Takashi'
'Matsuo, Tsukasa'
'Kawaguchi, Hiroyuki'
'Tatsumi, Kazuyuki'

_publ_section_title
;
 Synthesis and structural characterization of silanethiolato complexes
 having tert-butyldimethylsilyl and trimethylsilyl groups.
;
_journal_issue 10
_journal_name_full 'Dalton transactions (Cambridge, England : 2003)'
_journal_page_first 1618
_journal_page_last 1625
_journal_paper_doi 10.1039/b316567a
_journal_year 2004
_chemical_formula_moiety Cp2Ti(SSiMe3)2
_chemical_formula_sum 'C16 H28 S2 Si2 Ti'
_chemical_formula_weight 388.59
_space_group_IT_number 14
_symmetry_cell_setting monoclinic
_symmetry_Int_Tables_number 14
_symmetry_space_group_name_Hall '-P 2ybc'
_symmetry_space_group_name_H-M 'P 1 21/c 1'
_audit_creation_date 2004-03-03
_audit_creation_method 'by CrystalStructure v3.5.1'
_cell_angle_alpha 90
_cell_angle_beta 105.1948(6)
_cell_angle_gamma 90
_cell_formula_units_Z 8
_cell_length_a 16.1375(8)
_cell_length_b 13.8649(5)
_cell_length_c 18.7887(4)
_cell_measurement_reflns_used 14658
_cell_measurement_temperature 173.1
_cell_measurement_theta_max 13.7
_cell_measurement_theta_min 1.6
_cell_volume 4056.9(3)
_computing_cell_refinement CrystalClear
_computing_data_collection CrystalClear
_computing_data_reduction CrystalStructure
_computing_publication_material 'CrystalStructure Ver. 3.5.1'
_computing_structure_refinement CRYSTALS
_computing_structure_solution 'DIRDIF99 (PATTY)'
_diffrn_detector_area_resol_mean 7.32
_diffrn_measured_fraction_theta_full 0.9940
_diffrn_measured_fraction_theta_max 0.9952
_diffrn_measurement_device_type 'Rigaku Mercury'
_diffrn_measurement_method \w
_diffrn_radiation_type 'Mo K\a'
_diffrn_radiation_wavelength 0.7107
_diffrn_reflns_av_R_equivalents 0.068
_diffrn_reflns_limit_h_max 20
_diffrn_reflns_limit_h_min -15
_diffrn_reflns_limit_k_max 18
_diffrn_reflns_limit_k_min -17
_diffrn_reflns_limit_l_max 24
_diffrn_reflns_limit_l_min -24
_diffrn_reflns_number 76562
_diffrn_reflns_theta_full 27.50
_diffrn_reflns_theta_max 27.49
_exptl_absorpt_coefficient_mu 0.739
_exptl_absorpt_correction_type none
_exptl_crystal_colour dark-purple
_exptl_crystal_density_diffrn 1.272
_exptl_crystal_density_method 'not measured'
_exptl_crystal_description prism
_exptl_crystal_F_000 1648.00
_exptl_crystal_size_max 0.15
_exptl_crystal_size_mid 0.15
_exptl_crystal_size_min 0.10
_refine_diff_density_max 0.97
_refine_diff_density_min -0.89
_refine_ls_extinction_method none
_refine_ls_goodness_of_fit_ref 1.012
_refine_ls_hydrogen_treatment refall
_refine_ls_number_parameters 435
_refine_ls_number_reflns 9262
_refine_ls_R_factor_gt 0.0620
_refine_ls_shift/su_max 0.0000
_refine_ls_structure_factor_coef Fsqd
_refine_ls_weighting_details 'w = 1/[0.0010Fo^2^ + 1.8000\s(Fo^2^)]/(4Fo^2^)'
_refine_ls_weighting_scheme calc
_refine_ls_wR_factor_ref 0.1400
_reflns_number_gt 6167
_reflns_number_total 9652
_reflns_threshold_expression F^2^>2.0\s(F^2^)
_cod_data_source_file b316567a.txt
_cod_data_source_block Cp2Ti(SSiMe3)2
_cod_original_formula_sum 'C16 H28 S2 Si2 Ti '
_cod_database_code 7013950

loop_
_symmetry_equiv_pos_as_xyz
x,y,z
-x,-y,-z
-x,y+1/2,-z+1/2
x,-y+1/2,z+1/2

loop_
_atom_site_label
_atom_site_type_symbol
_atom_site_fract_x
_atom_site_fract_y
_atom_site_fract_z
_atom_site_U_iso_or_equiv
_atom_site_adp_type
_atom_site_occupancy
_atom_site_symmetry_multiplicity
_atom_site_calc_flag
_atom_site_refinement_flags
_atom_site_disorder_assembly
_atom_site_disorder_group
Ti(1) Ti 0.14675(4) 0.23081(5) 0.08573(4) 0.0337(2) Uani 1.00 1 d . . .
Ti(2) Ti 0.57033(4) 0.41405(4) 0.22812(3) 0.0270(2) Uani 1.00 1 d . . .
S(1) S 0.24364(6) 0.15653(7) 0.02358(5) 0.0379(3) Uani 1.00 1 d . . .
S(2) S 0.06028(6) 0.33025(7) -0.01328(6) 0.0383(3) Uani 1.00 1 d . . .
S(3) S 0.52238(6) 0.26627(6) 0.16231(5) 0.0284(2) Uani 1.00 1 d . . .
S(4) S 0.72180(6) 0.40096(7) 0.23135(5) 0.0357(3) Uani 1.00 1 d . . .
Si(1) Si 0.20147(7) 0.06727(8) -0.07147(6) 0.0366(3) Uani 1.00 1 d . . .
Si(2) Si 0.11640(8) 0.43152(8) -0.07199(7) 0.0433(3) Uani 1.00 1 d . . .
Si(3) Si 0.53674(7) 0.24493(7) 0.05288(5) 0.0308(3) Uani 1.00 1 d . . .
Si(4) Si 0.79195(7) 0.27512(8) 0.27726(6) 0.0410(3) Uani 1.00 1 d . . .
C(1) C 0.0904(3) 0.0927(3) -0.1286(3) 0.0524(13) Uani 1.00 1 d . . .
C(2) C 0.2101(3) -0.0638(3) -0.0478(3) 0.0512(13) Uani 1.00 1 d . . .
C(3) C 0.2803(3) 0.0928(3) -0.1255(2) 0.0430(12) Uani 1.00 1 d . . .
C(4) C 0.1903(3) 0.3700(4) -0.1188(3) 0.063(2) Uani 1.00 1 d . . .
C(5) C 0.0238(4) 0.4795(4) -0.1445(3) 0.072(2) Uani 1.00 1 d . . .
C(6) C 0.1717(4) 0.5369(4) -0.0190(4) 0.082(2) Uani 1.00 1 d . . .
C(7) C 0.0046(3) 0.1935(3) 0.0926(3) 0.0477(13) Uani 1.00 1 d . . .
C(8) C 0.0209(3) 0.1352(3) 0.0362(2) 0.0445(12) Uani 1.00 1 d . . .
C(9) C 0.0869(3) 0.0724(3) 0.0697(3) 0.0472(13) Uani 1.00 1 d . . .
C(10) C 0.1122(3) 0.0917(3) 0.1458(3) 0.0527(13) Uani 1.00 1 d . . .
C(11) C 0.0593(3) 0.1647(4) 0.1597(3) 0.054(1) Uani 1.00 1 d . . .
C(12) C 0.2872(3) 0.2639(4) 0.1636(2) 0.0535(13) Uani 1.00 1 d . . .
C(13) C 0.2309(3) 0.2605(4) 0.2080(2) 0.0552(13) Uani 1.00 1 d . . .
C(14) C 0.1720(3) 0.3371(4) 0.1870(2) 0.054(1) Uani 1.00 1 d . . .
C(15) C 0.1943(3) 0.3901(3) 0.1313(3) 0.053(1) Uani 1.00 1 d . . .
C(16) C 0.2651(3) 0.3433(4) 0.1161(3) 0.056(1) Uani 1.00 1 d . . .
C(17) C 0.4391(3) 0.2820(3) -0.0190(2) 0.0527(13) Uani 1.00 1 d . . .
C(18) C 0.5470(3) 0.1125(3) 0.0448(2) 0.0452(12) Uani 1.00 1 d . . .
C(19) C 0.6327(3) 0.3040(3) 0.0348(3) 0.053(1) Uani 1.00 1 d . . .
C(20) C 0.7350(3) 0.1596(3) 0.2473(3) 0.061(2) Uani 1.00 1 d . . .
C(21) C 0.8883(3) 0.2780(4) 0.2402(4) 0.084(2) Uani 1.00 1 d . . .
C(22) C 0.8289(4) 0.2764(4) 0.3795(3) 0.075(2) Uani 1.00 1 d . . .
C(23) C 0.5830(4) 0.5107(3) 0.1262(3) 0.059(2) Uani 1.00 1 d . . .
C(24) C 0.5983(3) 0.5702(3) 0.1876(3) 0.0496(13) Uani 1.00 1 d . . .
C(25) C 0.5230(3) 0.5768(3) 0.2096(3) 0.0474(13) Uani 1.00 1 d . . .
C(26) C 0.4609(3) 0.5198(3) 0.1634(3) 0.054(1) Uani 1.00 1 d . . .
C(27) C 0.4984(4) 0.4804(3) 0.1103(3) 0.064(2) Uani 1.00 1 d . . .
C(28) C 0.4936(3) 0.3378(3) 0.3063(2) 0.0396(11) Uani 1.00 1 d . . .
C(29) C 0.4913(3) 0.4365(3) 0.3183(2) 0.0430(12) Uani 1.00 1 d . . .
C(30) C 0.5759(3) 0.4687(3) 0.3486(2) 0.0455(12) Uani 1.00 1 d . . .
C(31) C 0.6304(3) 0.3885(3) 0.3574(2) 0.0433(12) Uani 1.00 1 d . . .
C(32) C 0.5794(3) 0.3077(3) 0.3307(2) 0.0410(11) Uani 1.00 1 d . . .
H(1) H 0.0854 0.1605 -0.1417 0.062 Uiso 1.00 1 c . . .
H(2) H 0.0786 0.0540 -0.1731 0.062 Uiso 1.00 1 c . . .
H(3) H 0.0495 0.0769 -0.1007 0.062 Uiso 1.00 1 c . . .
H(4) H 0.1694 -0.0793 -0.0196 0.063 Uiso 1.00 1 c . . .
H(5) H 0.1972 -0.1017 -0.0928 0.063 Uiso 1.00 1 c . . .
H(6) H 0.2679 -0.0784 -0.0188 0.063 Uiso 1.00 1 c . . .
H(7) H 0.3376 0.0774 -0.0958 0.053 Uiso 1.00 1 c . . .
H(8) H 0.2669 0.0534 -0.1697 0.053 Uiso 1.00 1 c . . .
H(9) H 0.2777 0.1604 -0.1392 0.053 Uiso 1.00 1 c . . .
H(10) H 0.1603 0.3174 -0.1488 0.080 Uiso 1.00 1 c . . .
H(11) H 0.2101 0.4155 -0.1500 0.080 Uiso 1.00 1 c . . .
H(12) H 0.2391 0.3448 -0.0818 0.080 Uiso 1.00 1 c . . .
H(13) H -0.0143 0.5141 -0.1213 0.087 Uiso 1.00 1 c . . .
H(14) H 0.0443 0.5229 -0.1767 0.087 Uiso 1.00 1 c . . .
H(15) H -0.0069 0.4263 -0.1732 0.087 Uiso 1.00 1 c . . .
H(16) H 0.2210 0.5153 0.0193 0.100 Uiso 1.00 1 c . . .
H(17) H 0.1905 0.5802 -0.0521 0.100 Uiso 1.00 1 c . . .
H(18) H 0.1320 0.5704 0.0033 0.101 Uiso 1.00 1 c . . .
H(19) H -0.0419 0.2397 0.0863 0.059 Uiso 1.00 1 c . . .
H(20) H -0.0121 0.1335 -0.0150 0.053 Uiso 1.00 1 c . . .
H(21) H 0.1081 0.0198 0.0454 0.059 Uiso 1.00 1 c . . .
H(22) H 0.1525 0.0540 0.1826 0.064 Uiso 1.00 1 c . . .
H(23) H 0.0575 0.1877 0.2080 0.068 Uiso 1.00 1 c . . .
H(24) H 0.3373 0.2231 0.1687 0.062 Uiso 1.00 1 c . . .
H(25) H 0.2351 0.2177 0.2496 0.064 Uiso 1.00 1 c . . .
H(26) H 0.1294 0.3555 0.2125 0.065 Uiso 1.00 1 c . . .
H(27) H 0.1695 0.4510 0.1108 0.064 Uiso 1.00 1 c . . .
H(28) H 0.2969 0.3653 0.0819 0.067 Uiso 1.00 1 c . . .
H(29) H 0.3892 0.2501 -0.0103 0.063 Uiso 1.00 1 c . . .
H(30) H 0.4453 0.2640 -0.0673 0.062 Uiso 1.00 1 c . . .
H(31) H 0.4320 0.3513 -0.0170 0.062 Uiso 1.00 1 c . . .
H(32) H 0.5976 0.0906 0.0816 0.057 Uiso 1.00 1 c . . .
H(33) H 0.5524 0.0961 -0.0040 0.057 Uiso 1.00 1 c . . .
H(34) H 0.4965 0.0813 0.0530 0.057 Uiso 1.00 1 c . . .
H(35) H 0.6280 0.3735 0.0386 0.069 Uiso 1.00 1 c . . .
H(36) H 0.6371 0.2873 -0.0142 0.069 Uiso 1.00 1 c . . .
H(37) H 0.6835 0.2817 0.0711 0.069 Uiso 1.00 1 c . . .
H(38) H 0.7726 0.1058 0.2667 0.073 Uiso 1.00 1 c . . .
H(39) H 0.7185 0.1568 0.1938 0.073 Uiso 1.00 1 c . . .
H(40) H 0.6841 0.1561 0.2654 0.073 Uiso 1.00 1 c . . .
H(41) H 0.9195 0.3377 0.2548 0.105 Uiso 1.00 1 c . . .
H(42) H 0.8702 0.2741 0.1868 0.105 Uiso 1.00 1 c . . .
H(43) H 0.9252 0.2237 0.2597 0.105 Uiso 1.00 1 c . . .
H(44) H 0.7793 0.2755 0.3996 0.086 Uiso 1.00 1 c . . .
H(45) H 0.8621 0.3344 0.3957 0.086 Uiso 1.00 1 c . . .
H(46) H 0.8642 0.2202 0.3966 0.086 Uiso 1.00 1 c . . .
H(47) H 0.6230 0.4984 0.0966 0.074 Uiso 1.00 1 c . . .
H(48) H 0.6502 0.6075 0.2072 0.061 Uiso 1.00 1 c . . .
H(49) H 0.5141 0.6190 0.2482 0.058 Uiso 1.00 1 c . . .
H(50) H 0.4007 0.5168 0.1631 0.063 Uiso 1.00 1 c . . .
H(51) H 0.4693 0.4437 0.0670 0.071 Uiso 1.00 1 c . . .
H(52) H 0.4443 0.2958 0.2897 0.050 Uiso 1.00 1 c . . .
H(53) H 0.4399 0.4754 0.3119 0.055 Uiso 1.00 1 c . . .
H(54) H 0.5928 0.5331 0.3671 0.057 Uiso 1.00 1 c . . .
H(55) H 0.6912 0.3877 0.3824 0.052 Uiso 1.00 1 c . . .
H(56) H 0.5993 0.2415 0.3336 0.050 Uiso 1.00 1 c . . .

loop_
_atom_site_aniso_label
_atom_site_aniso_U_11
_atom_site_aniso_U_22
_atom_site_aniso_U_33
_atom_site_aniso_U_12
_atom_site_aniso_U_13
_atom_site_aniso_U_23
Ti(1) 0.0265(3) 0.0473(4) 0.0285(3) 0.0017(3) 0.0096(3) -0.0029(3)
Ti(2) 0.0320(3) 0.0237(3) 0.0269(3) -0.0017(3) 0.0109(3) -0.0035(3)
S(1) 0.0299(5) 0.0524(6) 0.0331(5) 0.0006(4) 0.0115(4) -0.0074(4)
S(2) 0.0304(5) 0.0424(5) 0.0423(6) -0.0015(4) 0.0098(4) 0.0029(4)
S(3) 0.0356(5) 0.0265(4) 0.0251(4) -0.0048(4) 0.0115(4) -0.0022(4)
S(4) 0.0325(5) 0.0389(5) 0.0370(5) -0.0061(4) 0.0113(4) -0.0033(4)
Si(1) 0.0374(6) 0.0434(6) 0.0297(5) 0.0023(5) 0.0101(5) -0.0015(5)
Si(2) 0.0410(7) 0.0405(6) 0.0515(7) -0.0003(5) 0.0176(6) 0.0050(5)
Si(3) 0.0398(6) 0.0295(5) 0.0262(5) -0.0068(4) 0.0140(4) -0.0024(4)
Si(4) 0.0325(6) 0.0467(6) 0.0422(6) 0.0046(5) 0.0073(5) -0.0061(5)
C(1) 0.048(3) 0.066(3) 0.040(2) -0.001(2) 0.005(2) -0.001(2)
C(2) 0.060(3) 0.052(3) 0.046(3) 0.001(2) 0.022(2) -0.001(2)
C(3) 0.049(3) 0.050(2) 0.033(2) 0.002(2) 0.015(2) -0.003(2)
C(4) 0.065(3) 0.068(3) 0.068(3) 0.013(3) 0.036(3) 0.018(3)
C(5) 0.067(4) 0.063(3) 0.088(4) 0.013(3) 0.023(3) 0.036(3)
C(6) 0.101(5) 0.057(3) 0.093(5) -0.029(3) 0.036(4) -0.004(3)
C(7) 0.029(2) 0.061(3) 0.059(3) 0.002(2) 0.021(2) 0.009(2)
C(8) 0.039(2) 0.052(2) 0.041(2) -0.014(2) 0.010(2) 0.003(2)
C(9) 0.043(2) 0.049(3) 0.057(3) -0.006(2) 0.025(2) 0.001(2)
C(10) 0.043(3) 0.069(3) 0.048(3) 0.012(2) 0.014(2) 0.024(2)
C(11) 0.050(3) 0.076(3) 0.043(3) -0.005(3) 0.027(2) 0.002(2)
C(12) 0.032(2) 0.084(3) 0.039(2) 0.006(2) -0.000(2) -0.021(2)
C(13) 0.046(3) 0.087(3) 0.028(2) 0.013(3) 0.001(2) -0.009(2)
C(14) 0.047(3) 0.080(3) 0.036(2) 0.004(2) 0.011(2) -0.018(2)
C(15) 0.050(3) 0.055(3) 0.054(3) -0.008(2) 0.011(2) -0.019(2)
C(16) 0.044(3) 0.077(3) 0.047(3) -0.023(2) 0.014(2) -0.031(3)
C(17) 0.066(3) 0.059(3) 0.031(2) 0.000(2) 0.008(2) 0.001(2)
C(18) 0.071(3) 0.033(2) 0.038(2) -0.005(2) 0.026(2) -0.007(2)
C(19) 0.066(3) 0.056(3) 0.051(3) -0.025(2) 0.037(3) -0.020(2)
C(20) 0.058(3) 0.043(3) 0.081(4) 0.012(2) 0.014(3) -0.002(3)
C(21) 0.049(3) 0.094(4) 0.119(5) 0.014(3) 0.041(4) 0.007(4)
C(22) 0.082(4) 0.084(4) 0.049(3) 0.029(3) -0.005(3) -0.010(3)
C(23) 0.097(4) 0.042(3) 0.046(3) 0.020(3) 0.033(3) 0.016(2)
C(24) 0.063(3) 0.025(2) 0.065(3) -0.001(2) 0.024(3) 0.009(2)
C(25) 0.068(3) 0.025(2) 0.052(3) 0.009(2) 0.020(2) -0.002(2)
C(26) 0.049(3) 0.034(2) 0.074(3) 0.011(2) 0.006(3) 0.011(2)
C(27) 0.104(5) 0.033(2) 0.040(3) 0.020(3) -0.010(3) 0.004(2)
C(28) 0.045(2) 0.049(2) 0.030(2) -0.013(2) 0.020(2) -0.007(2)
C(29) 0.044(2) 0.051(3) 0.043(2) 0.000(2) 0.026(2) -0.007(2)
C(30) 0.066(3) 0.044(2) 0.033(2) -0.010(2) 0.025(2) -0.015(2)
C(31) 0.041(2) 0.067(3) 0.023(2) -0.006(2) 0.010(2) -0.006(2)
C(32) 0.062(3) 0.039(2) 0.026(2) 0.002(2) 0.018(2) -0.001(2)

loop_
_atom_type_symbol
_atom_type_description
_atom_type_scat_dispersion_real
_atom_type_scat_dispersion_imag
_atom_type_scat_source
C C 0.003 0.002
;
International Tables for Crystallography
(1992, Vol. C, Tables 4.2.6.8 and 6.1.1.4)
;
H H 0.000 0.000
;
International Tables for Crystallography
(1992, Vol. C, Table 6.1.1.4)
;
Si Si 0.082 0.070
;
International Tables for Crystallography
(1992, Vol. C, Tables 4.2.6.8 and 6.1.1.4)
;
S S 0.125 0.123
;
International Tables for Crystallography
(1992, Vol. C, Tables 4.2.6.8 and 6.1.1.4)
;
Ti Ti 0.278 0.446
;
International Tables for Crystallography
(1992, Vol. C, Tables 4.2.6.8 and 6.1.1.4)
;

loop_
_geom_angle_atom_site_label_1
_geom_angle_atom_site_label_2
_geom_angle_atom_site_label_3
_geom_angle
_geom_angle_publ_flag
_geom_angle_site_symmetry_1
_geom_angle_site_symmetry_2
_geom_angle_site_symmetry_3
S(1) Ti(1) S(2) 100.71(4) yes . . .
S(1) Ti(1) C(7) 133.4(1) yes . . .
S(1) Ti(1) C(8) 99.6(1) yes . . .
S(1) Ti(1) C(9) 80.7(1) yes . . .
S(1) Ti(1) C(10) 98.4(1) yes . . .
S(1) Ti(1) C(11) 132.0(1) yes . . .
S(1) Ti(1) C(12) 75.4(1) yes . . .
S(1) Ti(1) C(13) 105.2(1) yes . . .
S(1) Ti(1) C(14) 131.3(1) yes . . .
S(1) Ti(1) C(15) 112.0(1) yes . . .
S(1) Ti(1) C(16) 79.5(1) yes . . .
S(2) Ti(1) C(7) 78.3(1) yes . . .
S(2) Ti(1) C(8) 76.1(1) yes . . .
S(2) Ti(1) C(9) 107.0(1) yes . . .
S(2) Ti(1) C(10) 131.5(1) yes . . .
S(2) Ti(1) C(11) 110.5(1) yes . . .
S(2) Ti(1) C(12) 128.1(1) yes . . .
S(2) Ti(1) C(13) 135.0(1) yes . . .
S(2) Ti(1) C(14) 101.9(1) yes . . .
S(2) Ti(1) C(15) 79.6(1) yes . . .
S(2) Ti(1) C(16) 94.3(1) yes . . .
C(7) Ti(1) C(8) 34.3(2) yes . . .
C(7) Ti(1) C(9) 56.3(2) yes . . .
C(7) Ti(1) C(10) 56.6(2) yes . . .
C(7) Ti(1) C(11) 33.8(1) yes . . .
C(7) Ti(1) C(12) 140.9(2) yes . . .
C(7) Ti(1) C(13) 107.4(2) yes . . .
C(7) Ti(1) C(14) 93.3(2) yes . . .
C(7) Ti(1) C(15) 113.5(2) yes . . .
C(7) Ti(1) C(16) 147.0(2) yes . . .
C(8) Ti(1) C(9) 33.8(1) yes . . .
C(8) Ti(1) C(10) 57.0(1) yes . . .
C(8) Ti(1) C(11) 56.5(2) yes . . .
C(8) Ti(1) C(12) 155.6(2) yes . . .
C(8) Ti(1) C(13) 132.9(2) yes . . .
C(8) Ti(1) C(14) 127.5(2) yes . . .
C(8) Ti(1) C(15) 143.1(2) yes . . .
C(8) Ti(1) C(16) 170.0(2) yes . . .
C(9) Ti(1) C(10) 34.3(2) yes . . .
C(9) Ti(1) C(11) 56.1(2) yes . . .
C(9) Ti(1) C(12) 122.7(2) yes . . .
C(9) Ti(1) C(13) 113.0(2) yes . . .
C(9) Ti(1) C(14) 131.0(2) yes . . .
C(9) Ti(1) C(15) 164.8(2) yes . . .
C(9) Ti(1) C(16) 153.2(2) yes . . .
C(10) Ti(1) C(11) 33.8(2) yes . . .
C(10) Ti(1) C(12) 99.7(2) yes . . .
C(10) Ti(1) C(13) 80.1(2) yes . . .
C(10) Ti(1) C(14) 97.9(2) yes . . .
C(10) Ti(1) C(15) 131.7(2) yes . . .
C(10) Ti(1) C(16) 133.0(1) yes . . .
C(11) Ti(1) C(12) 108.9(2) yes . . .
C(11) Ti(1) C(13) 77.4(2) yes . . .
C(11) Ti(1) C(14) 77.0(2) yes . . .
C(11) Ti(1) C(15) 108.8(2) yes . . .
C(11) Ti(1) C(16) 131.0(2) yes . . .
C(12) Ti(1) C(13) 33.7(2) yes . . .
C(12) Ti(1) C(14) 56.8(2) yes . . .
C(12) Ti(1) C(15) 56.5(2) yes . . .
C(12) Ti(1) C(16) 33.9(2) yes . . .
C(13) Ti(1) C(14) 34.7(2) yes . . .
C(13) Ti(1) C(15) 56.8(2) yes . . .
C(13) Ti(1) C(16) 56.2(2) yes . . .
C(14) Ti(1) C(15) 34.1(2) yes . . .
C(14) Ti(1) C(16) 56.4(2) yes . . .
C(15) Ti(1) C(16) 33.8(2) yes . . .
S(3) Ti(2) S(4) 97.72(4) yes . . .
S(3) Ti(2) C(23) 98.5(1) yes . . .
S(3) Ti(2) C(24) 132.2(1) yes . . .
S(3) Ti(2) C(25) 133.1(1) yes . . .
S(3) Ti(2) C(26) 99.6(1) yes . . .
S(3) Ti(2) C(27) 80.8(1) yes . . .
S(3) Ti(2) C(28) 78.0(1) yes . . .
S(3) Ti(2) C(29) 108.3(1) yes . . .
S(3) Ti(2) C(30) 133.5(1) yes . . .
S(3) Ti(2) C(31) 112.6(1) yes . . .
S(3) Ti(2) C(32) 80.44(9) yes . . .
S(4) Ti(2) C(23) 76.5(2) yes . . .
S(4) Ti(2) C(24) 78.6(1) yes . . .
S(4) Ti(2) C(25) 110.9(1) yes . . .
S(4) Ti(2) C(26) 131.8(1) yes . . .
S(4) Ti(2) C(27) 107.0(2) yes . . .
S(4) Ti(2) C(28) 128.8(1) yes . . .
S(4) Ti(2) C(29) 135.2(1) yes . . .
S(4) Ti(2) C(30) 102.3(1) yes . . .
S(4) Ti(2) C(31) 80.0(1) yes . . .
S(4) Ti(2) C(32) 94.8(1) yes . . .
C(23) Ti(2) C(24) 33.8(2) yes . . .
C(23) Ti(2) C(25) 56.1(2) yes . . .
C(23) Ti(2) C(26) 56.7(2) yes . . .
C(23) Ti(2) C(27) 33.6(2) yes . . .
C(23) Ti(2) C(28) 154.6(2) yes . . .
C(23) Ti(2) C(29) 131.9(2) yes . . .
C(23) Ti(2) C(30) 126.7(2) yes . . .
C(23) Ti(2) C(31) 143.1(2) yes . . .
C(23) Ti(2) C(32) 171.1(2) yes . . .
C(24) Ti(2) C(25) 33.9(2) yes . . .
C(24) Ti(2) C(26) 56.7(2) yes . . .
C(24) Ti(2) C(27) 56.0(2) yes . . .
C(24) Ti(2) C(28) 140.3(2) yes . . .
C(24) Ti(2) C(29) 106.8(2) yes . . .
C(24) Ti(2) C(30) 93.0(2) yes . . .
C(24) Ti(2) C(31) 113.5(2) yes . . .
C(24) Ti(2) C(32) 147.1(1) yes . . .
C(25) Ti(2) C(26) 34.0(1) yes . . .
C(25) Ti(2) C(27) 56.1(2) yes . . .
C(25) Ti(2) C(28) 108.0(2) yes . . .
C(25) Ti(2) C(29) 76.7(2) yes . . .
C(25) Ti(2) C(30) 76.5(2) yes . . .
C(25) Ti(2) C(31) 108.5(2) yes . . .
C(25) Ti(2) C(32) 130.5(2) yes . . .
C(26) Ti(2) C(27) 34.3(2) yes . . .
C(26) Ti(2) C(28) 98.7(2) yes . . .
C(26) Ti(2) C(29) 79.6(2) yes . . .
C(26) Ti(2) C(30) 97.4(2) yes . . .
C(26) Ti(2) C(31) 131.4(2) yes . . .
C(26) Ti(2) C(32) 132.2(2) yes . . .
C(27) Ti(2) C(28) 122.1(2) yes . . .
C(27) Ti(2) C(29) 112.6(2) yes . . .
C(27) Ti(2) C(30) 130.4(2) yes . . .
C(27) Ti(2) C(31) 164.4(2) yes . . .
C(27) Ti(2) C(32) 152.9(2) yes . . .
C(28) Ti(2) C(29) 33.7(1) yes . . .
C(28) Ti(2) C(30) 56.8(1) yes . . .
C(28) Ti(2) C(31) 56.7(1) yes . . .
C(28) Ti(2) C(32) 34.0(1) yes . . .
C(29) Ti(2) C(30) 34.4(2) yes . . .
C(29) Ti(2) C(31) 56.7(1) yes . . .
C(29) Ti(2) C(32) 56.2(1) yes . . .
C(30) Ti(2) C(31) 34.2(2) yes . . .
C(30) Ti(2) C(32) 56.6(1) yes . . .
C(31) Ti(2) C(32) 34.0(1) yes . . .
Si(1) S(1) Ti(1) 123.22(5) yes . . .
Si(2) S(2) Ti(1) 122.14(5) yes . . .
Si(3) S(3) Ti(2) 120.44(5) yes . . .
Si(4) S(4) Ti(2) 119.56(6) yes . . .
C(1) Si(1) C(2) 108.8(2) yes . . .
C(1) Si(1) C(3) 110.0(2) yes . . .
C(1) Si(1) S(1) 114.8(2) yes . . .
C(2) Si(1) C(3) 107.2(2) yes . . .
C(2) Si(1) S(1) 112.2(1) yes . . .
C(3) Si(1) S(1) 103.5(1) yes . . .
C(4) Si(2) C(5) 107.9(3) yes . . .
C(4) Si(2) C(6) 109.7(3) yes . . .
C(4) Si(2) S(2) 110.8(2) yes . . .
C(5) Si(2) C(6) 107.0(2) yes . . .
C(5) Si(2) S(2) 104.3(2) yes . . .
C(6) Si(2) S(2) 116.7(2) yes . . .
C(17) Si(3) C(18) 106.9(2) yes . . .
C(17) Si(3) C(19) 109.4(2) yes . . .
C(17) Si(3) S(3) 112.0(2) yes . . .
C(18) Si(3) C(19) 108.9(2) yes . . .
C(18) Si(3) S(3) 104.4(2) yes . . .
C(19) Si(3) S(3) 114.7(1) yes . . .
C(20) Si(4) C(21) 107.5(3) yes . . .
C(20) Si(4) C(22) 108.7(3) yes . . .
C(20) Si(4) S(4) 114.4(1) yes . . .
C(21) Si(4) C(22) 108.3(3) yes . . .
C(21) Si(4) S(4) 103.7(2) yes . . .
C(22) Si(4) S(4) 113.7(2) yes . . .
C(8) C(7) C(11) 108.4(4) yes . . .
C(8) C(7) Ti(1) 73.3(3) yes . . .
C(11) C(7) Ti(1) 73.8(3) yes . . .
C(9) C(8) Ti(1) 72.6(2) yes . . .
C(7) C(8) C(9) 106.9(4) yes . . .
C(7) C(8) Ti(1) 72.4(2) yes . . .
C(10) C(9) Ti(1) 72.3(3) yes . . .
C(8) C(9) C(10) 109.0(4) yes . . .
C(8) C(9) Ti(1) 73.6(2) yes . . .
C(11) C(10) Ti(1) 74.4(3) yes . . .
C(9) C(10) C(11) 107.5(4) yes . . .
C(9) C(10) Ti(1) 73.3(3) yes . . .
C(7) C(11) Ti(1) 72.4(3) yes . . .
C(7) C(11) C(10) 108.2(4) yes . . .
C(10) C(11) Ti(1) 71.8(3) yes . . .
C(13) C(12) C(16) 108.2(4) yes . . .
C(13) C(12) Ti(1) 72.3(2) yes . . .
C(16) C(12) Ti(1) 73.7(2) yes . . .
C(14) C(13) Ti(1) 71.8(2) yes . . .
C(12) C(13) C(14) 107.8(4) yes . . .
C(12) C(13) Ti(1) 73.9(2) yes . . .
C(15) C(14) Ti(1) 75.5(3) yes . . .
C(13) C(14) C(15) 108.5(4) yes . . .
C(13) C(14) Ti(1) 73.5(3) yes . . .
C(16) C(15) Ti(1) 72.9(3) yes . . .
C(14) C(15) C(16) 106.9(4) yes . . .
C(14) C(15) Ti(1) 70.5(3) yes . . .
C(12) C(16) Ti(1) 72.4(3) yes . . .
C(12) C(16) C(15) 108.6(5) yes . . .
C(15) C(16) Ti(1) 73.3(3) yes . . .
C(24) C(23) C(27) 108.1(5) yes . . .
C(24) C(23) Ti(2) 72.6(3) yes . . .
C(27) C(23) Ti(2) 73.5(3) yes . . .
C(25) C(24) Ti(2) 73.1(2) yes . . .
C(23) C(24) C(25) 107.9(4) yes . . .
C(23) C(24) Ti(2) 73.6(3) yes . . .
C(26) C(25) Ti(2) 72.7(2) yes . . .
C(24) C(25) C(26) 108.8(4) yes . . .
C(24) C(25) Ti(2) 73.0(2) yes . . .
C(27) C(26) Ti(2) 73.8(3) yes . . .
C(25) C(26) C(27) 106.8(5) yes . . .
C(25) C(26) Ti(2) 73.3(2) yes . . .
C(23) C(27) Ti(2) 72.9(3) yes . . .
C(23) C(27) C(26) 108.3(4) yes . . .
C(26) C(27) Ti(2) 71.9(3) yes . . .
C(29) C(28) C(32) 107.8(4) yes . . .
C(29) C(28) Ti(2) 72.9(3) yes . . .
C(32) C(28) Ti(2) 73.0(3) yes . . .
C(30) C(29) Ti(2) 71.8(3) yes . . .
C(28) C(29) C(30) 108.3(4) yes . . .
C(28) C(29) Ti(2) 73.4(3) yes . . .
C(31) C(30) Ti(2) 73.9(2) yes . . .
C(29) C(30) C(31) 108.0(4) yes . . .
C(29) C(30) Ti(2) 73.9(2) yes . . .
C(32) C(31) Ti(2) 73.3(2) yes . . .
C(30) C(31) C(32) 107.5(4) yes . . .
C(30) C(31) Ti(2) 71.9(2) yes . . .
C(28) C(32) Ti(2) 73.0(2) yes . . .
C(28) C(32) C(31) 108.4(4) yes . . .
C(31) C(32) Ti(2) 72.7(2) yes . . .

loop_
_geom_bond_atom_site_label_1
_geom_bond_atom_site_label_2
_geom_bond_distance
_geom_bond_publ_flag
_geom_bond_site_symmetry_1
_geom_bond_site_symmetry_2
Ti(1) S(1) 2.414(1) yes . .
Ti(1) S(2) 2.439(1) yes . .
Ti(1) C(7) 2.388(5) yes . .
Ti(1) C(8) 2.399(4) yes . .
Ti(1) C(9) 2.386(4) yes . .
Ti(1) C(10) 2.373(5) yes . .
Ti(1) C(11) 2.406(5) yes . .
Ti(1) C(12) 2.398(4) yes . .
Ti(1) C(13) 2.378(4) yes . .
Ti(1) C(14) 2.356(5) yes . .
Ti(1) C(15) 2.420(5) yes . .
Ti(1) C(16) 2.415(5) yes . .
Ti(2) S(3) 2.413(1) yes . .
Ti(2) S(4) 2.436(1) yes . .
Ti(2) C(23) 2.390(5) yes . .
Ti(2) C(24) 2.377(4) yes . .
Ti(2) C(25) 2.378(4) yes . .
Ti(2) C(26) 2.371(4) yes . .
Ti(2) C(27) 2.397(5) yes . .
Ti(2) C(28) 2.400(4) yes . .
Ti(2) C(29) 2.394(5) yes . .
Ti(2) C(30) 2.367(4) yes . .
Ti(2) C(31) 2.393(4) yes . .
Ti(2) C(32) 2.400(4) yes . .
S(1) Si(1) 2.132(1) yes . .
S(2) Si(2) 2.129(2) yes . .
S(3) Si(3) 2.149(1) yes . .
S(4) Si(4) 2.135(1) yes . .
Si(1) C(1) 1.865(4) yes . .
Si(1) C(2) 1.867(4) yes . .
Si(1) C(3) 1.857(5) yes . .
Si(2) C(4) 1.864(6) yes . .
Si(2) C(5) 1.861(5) yes . .
Si(2) C(6) 1.859(6) yes . .
Si(3) C(17) 1.858(4) yes . .
Si(3) C(18) 1.854(4) yes . .
Si(3) C(19) 1.860(5) yes . .
Si(4) C(20) 1.859(4) yes . .
Si(4) C(21) 1.862(7) yes . .
Si(4) C(22) 1.856(5) yes . .
C(7) C(8) 1.411(7) yes . .
C(7) C(11) 1.395(6) yes . .
C(8) C(9) 1.391(6) yes . .
C(9) C(10) 1.405(7) yes . .
C(10) C(11) 1.391(7) yes . .
C(12) C(13) 1.386(7) yes . .
C(12) C(16) 1.402(7) yes . .
C(13) C(14) 1.411(7) yes . .
C(14) C(15) 1.400(7) yes . .
C(15) C(16) 1.406(7) yes . .
C(23) C(24) 1.387(7) yes . .
C(23) C(27) 1.383(9) yes . .
C(24) C(25) 1.386(8) yes . .
C(25) C(26) 1.388(6) yes . .
C(26) C(27) 1.406(8) yes . .
C(28) C(29) 1.389(6) yes . .
C(28) C(32) 1.403(6) yes . .
C(29) C(30) 1.407(6) yes . .
C(30) C(31) 1.402(6) yes . .
C(31) C(32) 1.402(6) yes . .

loop_
_geom_contact_atom_site_label_1
_geom_contact_atom_site_label_2
_geom_contact_distance
_geom_contact_publ_flag
_geom_contact_site_symmetry_1
_geom_contact_site_symmetry_2
Ti(1) S(1) 2.414(1) yes . 55501
Ti(1) S(2) 2.439(1) yes . 55501
Ti(1) C(7) 2.388(5) yes . 55501
Ti(1) C(8) 2.399(4) yes . 55501
Ti(1) C(9) 2.386(4) yes . 55501
Ti(1) C(10) 2.373(5) yes . 55501
Ti(1) C(11) 2.406(5) yes . 55501
Ti(1) C(12) 2.398(4) yes . 55501
Ti(1) C(13) 2.378(4) yes . 55501
Ti(1) C(14) 2.356(5) yes . 55501
Ti(1) C(15) 2.420(5) yes . 55501
Ti(1) C(16) 2.415(5) yes . 55501
Ti(2) S(3) 2.413(1) yes . 55501
Ti(2) S(4) 2.436(1) yes . 55501
Ti(2) C(23) 2.390(5) yes . 55501
Ti(2) C(24) 2.377(4) yes . 55501
Ti(2) C(25) 2.378(4) yes . 55501
Ti(2) C(26) 2.371(4) yes . 55501
Ti(2) C(27) 2.397(5) yes . 55501
Ti(2) C(28) 2.400(4) yes . 55501
Ti(2) C(29) 2.394(5) yes . 55501
Ti(2) C(30) 2.367(4) yes . 55501
Ti(2) C(31) 2.393(4) yes . 55501
Ti(2) C(32) 2.400(4) yes . 55501
S(1) Ti(1) 2.414(1) yes . 55501
S(1) Si(1) 2.132(1) yes . 55501
S(1) C(1) 3.371(4) yes . 55501
S(1) C(2) 3.323(4) yes . 55501
S(1) C(3) 3.137(5) yes . 55501
S(1) C(9) 3.108(5) yes . 55501
S(1) C(12) 2.943(5) yes . 55501
S(1) C(16) 3.087(5) yes . 55501
S(2) Ti(1) 2.439(1) yes . 55501
S(2) C(4) 3.289(6) yes . 55501
S(2) C(5) 3.154(6) yes . 55501
S(2) C(6) 3.399(6) yes . 55501
S(2) C(7) 3.048(5) yes . 55501
S(2) C(8) 2.982(4) yes . 55501
S(2) C(15) 3.109(4) yes . 55501
S(2) C(16) 3.558(4) yes . 55501
S(3) Ti(2) 2.413(1) yes . 55501
S(3) Si(3) 2.149(1) yes . 55501
S(3) C(17) 3.325(4) yes . 55501
S(3) C(18) 3.169(4) yes . 55501
S(3) C(19) 3.380(5) yes . 55501
S(3) C(27) 3.118(4) yes . 55501
S(3) C(28) 3.029(4) yes . 55501
S(3) C(32) 3.108(4) yes . 55501
S(4) Ti(2) 2.436(1) yes . 55501
S(4) Si(4) 2.135(1) yes . 55501
S(4) C(20) 3.361(4) yes . 55501
S(4) C(21) 3.149(6) yes . 55501
S(4) C(22) 3.345(5) yes . 55501
S(4) C(23) 2.986(5) yes . 55501
S(4) C(24) 3.048(4) yes . 55501
S(4) C(31) 3.105(5) yes . 55501
S(4) C(32) 3.561(5) yes . 55501
Si(1) S(1) 2.132(1) yes . 55501
Si(3) S(3) 2.149(1) yes . 55501
Si(3) C(27) 3.544(5) yes . 55501
Si(4) S(4) 2.135(1) yes . 55501
C(1) Ti(1) 3.387(5) yes . 55505
C(1) Ti(2) 3.387(5) yes . 55505
C(1) S(1) 3.371(4) yes . 55501
C(1) S(1) 3.387(5) yes . 55505
C(1) S(2) 3.387(5) yes . 55505
C(1) S(3) 3.387(5) yes . 55505
C(1) S(4) 3.387(5) yes . 55505
C(1) Si(1) 3.387(5) yes . 55505
C(1) Si(2) 3.387(5) yes . 55505
C(1) Si(3) 3.387(5) yes . 55505
C(1) Si(4) 3.387(5) yes . 55505
C(1) C(1) 3.387(7) yes . 55505
C(1) C(2) 3.034(6) yes . 55501
C(1) C(2) 3.387(7) yes . 55505
C(1) C(3) 3.049(7) yes . 55501
C(1) C(3) 3.387(7) yes . 55505
C(1) C(4) 3.387(8) yes . 55505
C(1) C(5) 3.387(8) yes . 55505
C(1) C(6) 3.387(9) yes . 55505
C(1) C(7) 3.387(7) yes . 55505
C(1) C(8) 3.387(7) yes . 55505
C(1) C(9) 3.387(7) yes . 55505
C(1) C(10) 3.387(7) yes . 55505
C(1) C(11) 3.387(7) yes . 55505
C(1) C(12) 3.387(7) yes . 55505
C(1) C(13) 3.387(7) yes . 55505
C(1) C(14) 3.387(7) yes . 55505
C(1) C(15) 3.387(7) yes . 55505
C(1) C(16) 3.387(7) yes . 55505
C(1) C(17) 3.387(7) yes . 55505
C(1) C(18) 3.387(7) yes . 55505
C(1) C(19) 3.387(7) yes . 55505
C(1) C(20) 3.387(8) yes . 55505
C(1) C(21) 3.387(9) yes . 55505
C(1) C(22) 3.387(8) yes . 55505
C(1) C(23) 3.387(8) yes . 55505
C(1) C(24) 3.387(7) yes . 55505
C(1) C(25) 3.387(7) yes . 55505
C(1) C(26) 3.387(8) yes . 55505
C(1) C(27) 3.387(8) yes . 55505
C(1) C(28) 3.387(7) yes . 55505
C(1) C(29) 3.387(7) yes . 55505
C(1) C(30) 3.387(7) yes . 55505
C(1) C(31) 3.387(7) yes . 55505
C(1) C(32) 3.387(7) yes . 55505
C(2) S(1) 3.323(4) yes . 55501
C(2) C(1) 3.034(6) yes . 55501
C(2) C(3) 2.998(7) yes . 55501
C(3) S(1) 3.137(5) yes . 55501
C(3) C(1) 3.049(7) yes . 55501
C(3) C(2) 2.998(7) yes . 55501
C(4) S(2) 3.289(6) yes . 55501
C(4) C(5) 3.012(8) yes . 55501
C(4) C(6) 3.043(8) yes . 55501
C(5) S(2) 3.154(6) yes . 55501
C(5) C(4) 3.012(8) yes . 55501
C(5) C(6) 2.990(8) yes . 55501
C(6) S(2) 3.399(6) yes . 55501
C(6) C(4) 3.043(8) yes . 55501
C(6) C(5) 2.990(8) yes . 55501
C(6) C(15) 3.421(8) yes . 55501
C(7) Ti(1) 2.388(5) yes . 55501
C(7) Ti(1) 3.188(5) yes . 55505
C(7) Ti(2) 3.188(5) yes . 55505
C(7) S(1) 3.188(5) yes . 55505
C(7) S(2) 3.048(5) yes . 55501
C(7) S(2) 3.188(5) yes . 55505
C(7) S(3) 3.188(5) yes . 55505
C(7) S(4) 3.188(5) yes . 55505
C(7) Si(1) 3.188(5) yes . 55505
C(7) Si(2) 3.188(5) yes . 55505
C(7) Si(3) 3.188(5) yes . 55505
C(7) Si(4) 3.188(5) yes . 55505
C(7) C(1) 3.188(7) yes . 55505
C(7) C(2) 3.188(6) yes . 55505
C(7) C(3) 3.188(6) yes . 55505
C(7) C(4) 3.188(7) yes . 55505
C(7) C(5) 3.188(7) yes . 55505
C(7) C(6) 3.188(7) yes . 55505
C(7) C(7) 3.188(7) yes . 55505
C(7) C(8) 3.188(6) yes . 55505
C(7) C(9) 2.251(7) yes . 55501
C(7) C(9) 3.188(6) yes . 55505
C(7) C(10) 2.257(6) yes . 55501
C(7) C(10) 3.188(7) yes . 55505
C(7) C(11) 3.188(7) yes . 55505
C(7) C(12) 3.188(7) yes . 55505
C(7) C(13) 3.188(7) yes . 55505
C(7) C(14) 3.449(6) yes . 55501
C(7) C(14) 3.188(7) yes . 55505
C(7) C(15) 3.188(7) yes . 55505
C(7) C(16) 3.188(7) yes . 55505
C(7) C(17) 3.188(7) yes . 55505
C(7) C(18) 3.188(6) yes . 55505
C(7) C(19) 3.188(6) yes . 55505
C(7) C(20) 3.188(7) yes . 55505
C(7) C(21) 3.188(8) yes . 55505
C(7) C(22) 3.188(7) yes . 55505
C(7) C(23) 3.188(7) yes . 55505
C(7) C(24) 3.188(6) yes . 55505
C(7) C(25) 3.188(6) yes . 55505
C(7) C(26) 3.188(6) yes . 55505
C(7) C(27) 3.188(6) yes . 55505
C(7) C(28) 3.188(6) yes . 55505
C(7) C(29) 3.188(6) yes . 55505
C(7) C(30) 3.188(6) yes . 55505
C(7) C(31) 3.188(6) yes . 55505
C(7) C(32) 3.188(6) yes . 55505
C(8) Ti(1) 2.399(4) yes . 55501
C(8) S(1) 1.992(4) yes . 55505
C(8) S(2) 2.982(4) yes . 55501
C(8) S(2) 1.992(4) yes . 55505
C(8) S(3) 1.992(4) yes . 55505
C(8) S(4) 1.992(4) yes . 55505
C(8) Si(1) 1.992(4) yes . 55505
C(8) Si(2) 1.992(4) yes . 55505
C(8) Si(3) 1.992(4) yes . 55505
C(8) Si(4) 1.992(4) yes . 55505
C(8) C(1) 1.992(6) yes . 55505
C(8) C(2) 1.992(6) yes . 55505
C(8) C(3) 1.992(6) yes . 55505
C(8) C(4) 1.992(7) yes . 55505
C(8) C(5) 1.992(7) yes . 55505
C(8) C(6) 1.992(7) yes . 55505
C(8) C(7) 1.992(6) yes . 55505
C(8) C(8) 1.992(6) yes . 55505
C(8) C(9) 1.992(6) yes . 55505
C(8) C(10) 2.276(6) yes . 55501
C(8) C(10) 1.992(6) yes . 55505
C(8) C(11) 2.276(6) yes . 55501
C(8) C(11) 1.992(6) yes . 55505
C(8) C(12) 1.992(7) yes . 55505
C(8) C(13) 1.992(7) yes . 55505
C(8) C(14) 1.992(6) yes . 55505
C(8) C(15) 1.992(6) yes . 55505
C(8) C(16) 1.992(6) yes . 55505
C(8) C(17) 1.992(6) yes . 55505
C(8) C(18) 1.992(6) yes . 55505
C(8) C(19) 1.992(6) yes . 55505
C(8) C(20) 1.992(6) yes . 55505
C(8) C(21) 1.992(7) yes . 55505
C(8) C(22) 1.992(7) yes . 55505
C(8) C(23) 1.992(6) yes . 55505
C(8) C(24) 1.992(6) yes . 55505
C(8) C(25) 1.992(6) yes . 55505
C(8) C(26) 1.992(6) yes . 55505
C(8) C(27) 1.992(6) yes . 55505
C(8) C(28) 1.992(6) yes . 55505
C(8) C(29) 1.992(6) yes . 55505
C(8) C(30) 1.992(6) yes . 55505
C(8) C(31) 1.992(6) yes . 55505
C(8) C(32) 1.992(6) yes . 55505
C(9) Ti(1) 2.386(4) yes . 55501
C(9) S(1) 3.108(5) yes . 55501
C(9) S(1) 1.930(4) yes . 55505
C(9) S(2) 1.930(4) yes . 55505
C(9) S(3) 1.930(4) yes . 55505
C(9) S(4) 1.930(4) yes . 55505
C(9) Si(1) 1.930(4) yes . 55505
C(9) Si(2) 1.930(4) yes . 55505
C(9) Si(3) 1.930(4) yes . 55505
C(9) Si(4) 1.930(4) yes . 55505
C(9) C(1) 1.930(6) yes . 55505
C(9) C(2) 1.930(6) yes . 55505
C(9) C(3) 1.930(6) yes . 55505
C(9) C(4) 1.930(6) yes . 55505
C(9) C(5) 1.930(7) yes . 55505
C(9) C(6) 1.930(7) yes . 55505
C(9) C(7) 2.251(7) yes . 55501
C(9) C(7) 1.930(6) yes . 55505
C(9) C(8) 1.930(6) yes . 55505
C(9) C(9) 1.930(6) yes . 55505
C(9) C(10) 1.930(6) yes . 55505
C(9) C(11) 2.255(7) yes . 55501
C(9) C(11) 1.930(6) yes . 55505
C(9) C(12) 1.930(6) yes . 55505
C(9) C(13) 1.930(6) yes . 55505
C(9) C(14) 1.930(6) yes . 55505
C(9) C(15) 1.930(6) yes . 55505
C(9) C(16) 1.930(6) yes . 55505
C(9) C(17) 1.930(6) yes . 55505
C(9) C(18) 1.930(6) yes . 55505
C(9) C(19) 1.930(6) yes . 55505
C(9) C(20) 1.930(6) yes . 55505
C(9) C(21) 1.930(7) yes . 55505
C(9) C(22) 1.930(7) yes . 55505
C(9) C(23) 1.930(6) yes . 55505
C(9) C(24) 1.930(6) yes . 55505
C(9) C(25) 1.930(6) yes . 55505
C(9) C(26) 1.930(6) yes . 55505
C(9) C(27) 1.930(6) yes . 55505
C(9) C(28) 1.930(6) yes . 55505
C(9) C(29) 1.930(6) yes . 55505
C(9) C(30) 1.930(6) yes . 55505
C(9) C(31) 1.930(6) yes . 55505
C(9) C(32) 1.930(6) yes . 55505
C(10) Ti(1) 2.373(5) yes . 55501
C(10) Ti(1) 3.130(4) yes . 55505
C(10) Ti(2) 3.130(4) yes . 55505
C(10) S(1) 3.130(4) yes . 55505
C(10) S(2) 3.130(4) yes . 55505
C(10) S(3) 3.130(4) yes . 55505
C(10) S(4) 3.130(4) yes . 55505
C(10) Si(1) 3.130(4) yes . 55505
C(10) Si(2) 3.130(4) yes . 55505
C(10) Si(3) 3.130(4) yes . 55505
C(10) Si(4) 3.130(4) yes . 55505
C(10) C(1) 3.130(6) yes . 55505
C(10) C(2) 3.130(6) yes . 55505
C(10) C(3) 3.130(6) yes . 55505
C(10) C(4) 3.130(7) yes . 55505
C(10) C(5) 3.130(7) yes . 55505
C(10) C(6) 3.130(7) yes . 55505
C(10) C(7) 2.257(6) yes . 55501
C(10) C(7) 3.130(6) yes . 55505
C(10) C(8) 2.276(6) yes . 55501
C(10) C(8) 3.130(6) yes . 55505
C(10) C(9) 3.130(6) yes . 55505
C(10) C(10) 3.130(6) yes . 55505
C(10) C(11) 3.130(6) yes . 55505
C(10) C(12) 3.130(6) yes . 55505
C(10) C(13) 3.056(6) yes . 55501
C(10) C(13) 3.130(6) yes . 55505
C(10) C(14) 3.566(7) yes . 55501
C(10) C(14) 3.130(6) yes . 55505
C(10) C(15) 3.130(6) yes . 55505
C(10) C(16) 3.130(6) yes . 55505
C(10) C(17) 3.130(6) yes . 55505
C(10) C(18) 3.130(6) yes . 55505
C(10) C(19) 3.130(6) yes . 55505
C(10) C(20) 3.130(7) yes . 55505
C(10) C(21) 3.130(8) yes . 55505
C(10) C(22) 3.130(6) yes . 55505
C(10) C(23) 3.130(6) yes . 55505
C(10) C(24) 3.130(6) yes . 55505
C(10) C(25) 3.130(6) yes . 55505
C(10) C(26) 3.130(6) yes . 55505
C(10) C(27) 3.130(6) yes . 55505
C(10) C(28) 3.130(6) yes . 55505
C(10) C(29) 3.130(6) yes . 55505
C(10) C(30) 3.130(6) yes . 55505
C(10) C(31) 3.130(6) yes . 55505
C(10) C(32) 3.130(6) yes . 55505
C(11) Ti(1) 2.406(5) yes . 55501
C(11) C(8) 2.276(6) yes . 55501
C(11) C(9) 2.255(7) yes . 55501
C(11) C(13) 2.990(6) yes . 55501
C(11) C(14) 2.966(7) yes . 55501
C(12) Ti(1) 2.398(4) yes . 55501
C(12) S(1) 2.943(5) yes . 55501
C(12) C(14) 2.260(7) yes . 55501
C(12) C(15) 2.280(7) yes . 55501
C(13) Ti(1) 2.378(4) yes . 55501
C(13) C(10) 3.056(6) yes . 55501
C(13) C(11) 2.990(6) yes . 55501
C(13) C(15) 2.282(7) yes . 55501
C(13) C(16) 2.258(7) yes . 55501
C(14) Ti(1) 2.356(5) yes . 55501
C(14) C(7) 3.449(6) yes . 55501
C(14) C(10) 3.566(7) yes . 55501
C(14) C(11) 2.966(7) yes . 55501
C(14) C(12) 2.260(7) yes . 55501
C(14) C(16) 2.255(7) yes . 55501
C(15) Ti(1) 2.420(5) yes . 55501
C(15) S(2) 3.109(4) yes . 55501
C(15) C(6) 3.421(8) yes . 55501
C(15) C(12) 2.280(7) yes . 55501
C(15) C(13) 2.282(7) yes . 55501
C(16) Ti(1) 2.415(5) yes . 55501
C(16) S(1) 3.087(5) yes . 55501
C(16) S(2) 3.558(4) yes . 55501
C(16) C(13) 2.258(7) yes . 55501
C(16) C(14) 2.255(7) yes . 55501
C(17) S(3) 3.325(4) yes . 55501
C(17) C(18) 2.983(6) yes . 55501
C(17) C(19) 3.036(7) yes . 55501
C(17) C(23) 3.474(7) yes . 66503
C(18) S(3) 3.169(4) yes . 55501
C(18) C(17) 2.983(6) yes . 55501
C(18) C(19) 3.023(6) yes . 55501
C(19) S(3) 3.380(5) yes . 55501
C(19) C(17) 3.036(7) yes . 55501
C(19) C(18) 3.023(6) yes . 55501
C(19) C(23) 3.539(7) yes . 55501
C(20) S(4) 3.361(4) yes . 55501
C(20) C(21) 3.000(8) yes . 55501
C(20) C(22) 3.020(7) yes . 55501
C(21) S(4) 3.149(6) yes . 55501
C(21) C(20) 3.000(8) yes . 55501
C(21) C(22) 3.01(1) yes . 55501
C(22) S(4) 3.345(5) yes . 55501
C(22) C(20) 3.020(7) yes . 55501
C(22) C(21) 3.01(1) yes . 55501
C(22) C(31) 3.485(8) yes . 55501
C(23) Ti(2) 2.390(5) yes . 55501
C(23) S(4) 2.986(5) yes . 55501
C(23) C(17) 3.474(7) yes . 66503
C(23) C(19) 3.539(7) yes . 55501
C(23) C(25) 2.243(8) yes . 55501
C(23) C(26) 2.261(9) yes . 55501
C(24) Ti(2) 2.377(4) yes . 55501
C(24) S(4) 3.048(4) yes . 55501
C(24) C(26) 2.256(7) yes . 55501
C(24) C(27) 2.243(6) yes . 55501
C(24) C(30) 3.441(7) yes . 55501
C(25) Ti(2) 2.378(4) yes . 55501
C(25) C(23) 2.243(8) yes . 55501
C(25) C(27) 2.244(6) yes . 55501
C(25) C(29) 2.960(6) yes . 55501
C(25) C(30) 2.937(6) yes . 55501
C(25) C(32) 3.592(6) yes . 65502
C(26) Ti(2) 2.371(4) yes . 55501
C(26) C(23) 2.261(9) yes . 55501
C(26) C(24) 2.256(7) yes . 55501
C(26) C(29) 3.049(7) yes . 55501
C(26) C(30) 3.560(6) yes . 55501
C(27) Ti(2) 2.397(5) yes . 55501
C(27) S(3) 3.118(4) yes . 55501
C(27) Si(3) 3.544(5) yes . 55501
C(27) C(24) 2.243(6) yes . 55501
C(27) C(25) 2.244(6) yes . 55501
C(28) Ti(2) 2.400(4) yes . 55501
C(28) S(3) 3.029(4) yes . 55501
C(28) C(30) 2.267(6) yes . 55501
C(28) C(31) 2.276(6) yes . 55501
C(29) Ti(2) 2.394(5) yes . 55501
C(29) C(25) 2.960(6) yes . 55501
C(29) C(26) 3.049(7) yes . 55501
C(29) C(31) 2.272(6) yes . 55501
C(29) C(32) 2.257(6) yes . 55501
C(30) Ti(2) 2.367(4) yes . 55501
C(30) C(24) 3.441(7) yes . 55501
C(30) C(25) 2.937(6) yes . 55501
C(30) C(26) 3.560(6) yes . 55501
C(30) C(28) 2.267(6) yes . 55501
C(30) C(32) 2.260(6) yes . 55501
C(31) Ti(2) 2.393(4) yes . 55501
C(31) S(4) 3.105(5) yes . 55501
C(31) C(22) 3.485(8) yes . 55501
C(31) C(28) 2.276(6) yes . 55501
C(31) C(29) 2.272(6) yes . 55501
C(32) Ti(2) 2.400(4) yes . 55501
C(32) S(3) 3.108(4) yes . 55501
C(32) S(4) 3.561(5) yes . 55501
C(32) C(29) 2.257(6) yes . 55501
C(32) C(30) 2.260(6) yes . 55501

loop_
_geom_torsion_atom_site_label_1
_geom_torsion_atom_site_label_2
_geom_torsion_atom_site_label_3
_geom_torsion_atom_site_label_4
_geom_torsion
_geom_torsion_publ_flag
_geom_torsion_site_symmetry_1
_geom_torsion_site_symmetry_2
_geom_torsion_site_symmetry_3
_geom_torsion_site_symmetry_4
S(2) Ti(1) S(1) Si(1) -60.42(7) yes . . . .
C(7) Ti(1) S(1) Si(1) 23.58(9) yes . . . .
C(8) Ti(1) S(1) Si(1) 17.10(7) yes . . . .
C(9) Ti(1) S(1) Si(1) 45.26(6) yes . . . .
C(10) Ti(1) S(1) Si(1) 74.81(6) yes . . . .
C(11) Ti(1) S(1) Si(1) 70.18(8) yes . . . .
C(12) Ti(1) S(1) Si(1) 172.70(7) yes . . . .
C(13) Ti(1) S(1) Si(1) 156.74(6) yes . . . .
C(14) Ti(1) S(1) Si(1) -176.85(6) yes . . . .
C(15) Ti(1) S(1) Si(1) -143.40(6) yes . . . .
C(16) Ti(1) S(1) Si(1) -152.82(6) yes . . . .
S(1) Ti(1) S(2) Si(2) -54.29(7) yes . . . .
C(7) Ti(1) S(2) Si(2) 173.27(7) yes . . . .
C(8) Ti(1) S(2) Si(2) -151.61(7) yes . . . .
C(9) Ti(1) S(2) Si(2) -137.74(6) yes . . . .
C(10) Ti(1) S(2) Si(2) -165.77(6) yes . . . .
C(11) Ti(1) S(2) Si(2) 162.76(6) yes . . . .
C(12) Ti(1) S(2) Si(2) 25.5(1) yes . . . .
C(13) Ti(1) S(2) Si(2) 70.3(1) yes . . . .
C(14) Ti(1) S(2) Si(2) 82.32(7) yes . . . .
C(15) Ti(1) S(2) Si(2) 56.39(7) yes . . . .
C(16) Ti(1) S(2) Si(2) 25.80(7) yes . . . .
S(1) Ti(1) C(7) C(8) -11.4(3) yes . . . .
S(1) Ti(1) C(7) C(11) 104.1(3) yes . . . .
S(2) Ti(1) C(7) C(8) 82.4(2) yes . . . .
S(2) Ti(1) C(7) C(11) -162.1(3) yes . . . .
C(8) Ti(1) C(7) C(11) 115.5(3) yes . . . .
C(9) Ti(1) C(7) C(8) -37.4(2) yes . . . .
C(9) Ti(1) C(7) C(11) 78.1(3) yes . . . .
C(10) Ti(1) C(7) C(8) -78.9(2) yes . . . .
C(10) Ti(1) C(7) C(11) 36.6(2) yes . . . .
C(11) Ti(1) C(7) C(8) -115.5(3) yes . . . .
C(12) Ti(1) C(7) C(8) -139.4(2) yes . . . .
C(12) Ti(1) C(7) C(11) -23.9(4) yes . . . .
C(13) Ti(1) C(7) C(8) -143.9(2) yes . . . .
C(13) Ti(1) C(7) C(11) -28.4(3) yes . . . .
C(14) Ti(1) C(7) C(8) -176.2(2) yes . . . .
C(14) Ti(1) C(7) C(11) -60.7(3) yes . . . .
C(15) Ti(1) C(7) C(8) 155.4(2) yes . . . .
C(15) Ti(1) C(7) C(11) -89.1(3) yes . . . .
C(16) Ti(1) C(7) C(8) 162.1(2) yes . . . .
C(16) Ti(1) C(7) C(11) -82.4(3) yes . . . .
S(1) Ti(1) C(8) C(7) 171.6(2) yes . . . .
S(1) Ti(1) C(8) C(9) 56.9(3) yes . . . .
S(2) Ti(1) C(8) C(7) -89.6(2) yes . . . .
S(2) Ti(1) C(8) C(9) 155.7(3) yes . . . .
C(7) Ti(1) C(8) C(9) -114.7(4) yes . . . .
C(9) Ti(1) C(8) C(7) 114.7(3) yes . . . .
C(10) Ti(1) C(8) C(7) 77.8(2) yes . . . .
C(10) Ti(1) C(8) C(9) -37.0(3) yes . . . .
C(11) Ti(1) C(8) C(7) 37.0(2) yes . . . .
C(11) Ti(1) C(8) C(9) -77.7(3) yes . . . .
C(12) Ti(1) C(8) C(7) 95.9(3) yes . . . .
C(12) Ti(1) C(8) C(9) -18.8(5) yes . . . .
C(13) Ti(1) C(8) C(7) 50.2(3) yes . . . .
C(13) Ti(1) C(8) C(9) -64.5(3) yes . . . .
C(14) Ti(1) C(8) C(7) 4.8(3) yes . . . .
C(14) Ti(1) C(8) C(9) -109.9(3) yes . . . .
C(15) Ti(1) C(8) C(7) -39.4(3) yes . . . .
C(15) Ti(1) C(8) C(9) -154.1(2) yes . . . .
S(1) Ti(1) C(9) C(8) -123.2(3) yes . . . .
S(1) Ti(1) C(9) C(10) 120.1(3) yes . . . .
S(2) Ti(1) C(9) C(8) -24.7(3) yes . . . .
S(2) Ti(1) C(9) C(10) -141.4(2) yes . . . .
C(7) Ti(1) C(9) C(8) 38.0(2) yes . . . .
C(7) Ti(1) C(9) C(10) -78.7(3) yes . . . .
C(8) Ti(1) C(9) C(10) -116.7(4) yes . . . .
C(10) Ti(1) C(9) C(8) 116.7(4) yes . . . .
C(11) Ti(1) C(9) C(8) 79.0(3) yes . . . .
C(11) Ti(1) C(9) C(10) -37.7(2) yes . . . .
C(12) Ti(1) C(9) C(8) 170.9(2) yes . . . .
C(12) Ti(1) C(9) C(10) 54.2(3) yes . . . .
C(13) Ti(1) C(9) C(8) 134.1(3) yes . . . .
C(13) Ti(1) C(9) C(10) 17.4(3) yes . . . .
C(14) Ti(1) C(9) C(8) 98.7(3) yes . . . .
C(14) Ti(1) C(9) C(10) -18.0(3) yes . . . .
C(15) Ti(1) C(9) C(8) 89.0(5) yes . . . .
C(15) Ti(1) C(9) C(10) -27.7(6) yes . . . .
C(16) Ti(1) C(9) C(8) -165.9(2) yes . . . .
C(16) Ti(1) C(9) C(10) 77.5(4) yes . . . .
S(1) Ti(1) C(10) C(9) -59.6(3) yes . . . .
S(1) Ti(1) C(10) C(11) -173.8(2) yes . . . .
S(2) Ti(1) C(10) C(9) 52.8(3) yes . . . .
S(2) Ti(1) C(10) C(11) -61.4(3) yes . . . .
C(7) Ti(1) C(10) C(9) 77.6(2) yes . . . .
C(7) Ti(1) C(10) C(11) -36.6(2) yes . . . .
C(8) Ti(1) C(10) C(9) 36.4(2) yes . . . .
C(8) Ti(1) C(10) C(11) -77.8(2) yes . . . .
C(9) Ti(1) C(10) C(11) -114.2(3) yes . . . .
C(11) Ti(1) C(10) C(9) 114.2(3) yes . . . .
C(12) Ti(1) C(10) C(9) -136.2(2) yes . . . .
C(12) Ti(1) C(10) C(11) 109.7(2) yes . . . .
C(13) Ti(1) C(10) C(9) -163.7(3) yes . . . .
C(13) Ti(1) C(10) C(11) 82.1(2) yes . . . .
C(14) Ti(1) C(10) C(9) 166.4(2) yes . . . .
C(14) Ti(1) C(10) C(11) 52.2(2) yes . . . .
C(15) Ti(1) C(10) C(9) 170.6(2) yes . . . .
C(15) Ti(1) C(10) C(11) 56.4(3) yes . . . .
C(16) Ti(1) C(10) C(9) -143.1(2) yes . . . .
C(16) Ti(1) C(10) C(11) 102.8(2) yes . . . .
S(1) Ti(1) C(11) C(7) -108.5(3) yes . . . .
S(1) Ti(1) C(11) C(10) 8.3(3) yes . . . .
S(2) Ti(1) C(11) C(7) 18.7(3) yes . . . .
S(2) Ti(1) C(11) C(10) 135.4(2) yes . . . .
C(7) Ti(1) C(11) C(10) 116.7(3) yes . . . .
C(8) Ti(1) C(11) C(7) -37.6(2) yes . . . .
C(8) Ti(1) C(11) C(10) 79.2(2) yes . . . .
C(9) Ti(1) C(11) C(7) -78.4(3) yes . . . .
C(9) Ti(1) C(11) C(10) 38.3(2) yes . . . .
C(10) Ti(1) C(11) C(7) -116.7(3) yes . . . .
C(12) Ti(1) C(11) C(7) 164.4(2) yes . . . .
C(12) Ti(1) C(11) C(10) -78.9(2) yes . . . .
C(13) Ti(1) C(11) C(7) 152.3(3) yes . . . .
C(13) Ti(1) C(11) C(10) -91.0(2) yes . . . .
C(14) Ti(1) C(11) C(7) 116.7(3) yes . . . .
C(14) Ti(1) C(11) C(10) -126.6(2) yes . . . .
C(15) Ti(1) C(11) C(7) 104.3(3) yes . . . .
C(15) Ti(1) C(11) C(10) -138.9(2) yes . . . .
C(16) Ti(1) C(11) C(7) 134.3(2) yes . . . .
C(16) Ti(1) C(11) C(10) -109.0(2) yes . . . .
S(1) Ti(1) C(12) C(13) -151.5(3) yes . . . .
S(1) Ti(1) C(12) C(16) 92.8(3) yes . . . .
S(2) Ti(1) C(12) C(13) 116.2(3) yes . . . .
S(2) Ti(1) C(12) C(16) 0.5(4) yes . . . .
C(7) Ti(1) C(12) C(13) -7.8(4) yes . . . .
C(7) Ti(1) C(12) C(16) -123.5(3) yes . . . .
C(8) Ti(1) C(12) C(13) -70.6(4) yes . . . .
C(8) Ti(1) C(12) C(16) 173.7(3) yes . . . .
C(9) Ti(1) C(12) C(13) -82.9(3) yes . . . .
C(9) Ti(1) C(12) C(16) 161.4(3) yes . . . .
C(10) Ti(1) C(12) C(13) -55.2(3) yes . . . .
C(10) Ti(1) C(12) C(16) -170.9(3) yes . . . .
C(11) Ti(1) C(12) C(13) -21.5(3) yes . . . .
C(11) Ti(1) C(12) C(16) -137.3(3) yes . . . .
C(13) Ti(1) C(12) C(16) -115.7(4) yes . . . .
C(14) Ti(1) C(12) C(13) 37.9(3) yes . . . .
C(14) Ti(1) C(12) C(16) -77.8(3) yes . . . .
C(15) Ti(1) C(12) C(13) 79.0(3) yes . . . .
C(15) Ti(1) C(12) C(16) -36.7(3) yes . . . .
C(16) Ti(1) C(12) C(13) 115.7(4) yes . . . .
S(1) Ti(1) C(13) C(12) 28.6(3) yes . . . .
S(1) Ti(1) C(13) C(14) 144.1(3) yes . . . .
S(2) Ti(1) C(13) C(12) -94.3(3) yes . . . .
S(2) Ti(1) C(13) C(14) 21.1(4) yes . . . .
C(7) Ti(1) C(13) C(12) 174.9(3) yes . . . .
C(7) Ti(1) C(13) C(14) -69.7(3) yes . . . .
C(8) Ti(1) C(13) C(12) 147.9(3) yes . . . .
C(8) Ti(1) C(13) C(14) -96.7(3) yes . . . .
C(9) Ti(1) C(13) C(12) 114.8(3) yes . . . .
C(9) Ti(1) C(13) C(14) -129.7(3) yes . . . .
C(10) Ti(1) C(13) C(12) 124.7(3) yes . . . .
C(10) Ti(1) C(13) C(14) -119.8(3) yes . . . .
C(11) Ti(1) C(13) C(12) 159.2(3) yes . . . .
C(11) Ti(1) C(13) C(14) -85.4(3) yes . . . .
C(12) Ti(1) C(13) C(14) 115.4(4) yes . . . .
C(14) Ti(1) C(13) C(12) -115.4(4) yes . . . .
C(15) Ti(1) C(13) C(12) -78.0(3) yes . . . .
C(15) Ti(1) C(13) C(14) 37.4(3) yes . . . .
C(16) Ti(1) C(13) C(12) -37.2(3) yes . . . .
C(16) Ti(1) C(13) C(14) 78.3(3) yes . . . .
S(1) Ti(1) C(14) C(13) -49.0(3) yes . . . .
S(1) Ti(1) C(14) C(15) 65.8(3) yes . . . .
S(2) Ti(1) C(14) C(13) -164.9(3) yes . . . .
S(2) Ti(1) C(14) C(15) -50.2(3) yes . . . .
C(7) Ti(1) C(14) C(13) 116.3(3) yes . . . .
C(7) Ti(1) C(14) C(15) -128.9(3) yes . . . .
C(8) Ti(1) C(14) C(13) 113.6(3) yes . . . .
C(8) Ti(1) C(14) C(15) -131.6(2) yes . . . .
C(9) Ti(1) C(14) C(13) 69.7(3) yes . . . .
C(9) Ti(1) C(14) C(15) -175.5(2) yes . . . .
C(10) Ti(1) C(14) C(13) 59.6(3) yes . . . .
C(10) Ti(1) C(14) C(15) 174.4(2) yes . . . .
C(11) Ti(1) C(14) C(13) 86.4(3) yes . . . .
C(11) Ti(1) C(14) C(15) -158.8(3) yes . . . .
C(12) Ti(1) C(14) C(13) -36.8(2) yes . . . .
C(12) Ti(1) C(14) C(15) 77.9(3) yes . . . .
C(13) Ti(1) C(14) C(15) 114.8(4) yes . . . .
C(15) Ti(1) C(14) C(13) -114.8(4) yes . . . .
C(16) Ti(1) C(14) C(13) -77.7(3) yes . . . .
C(16) Ti(1) C(14) C(15) 37.1(2) yes . . . .
S(1) Ti(1) C(15) C(14) -132.4(2) yes . . . .
S(1) Ti(1) C(15) C(16) -16.8(3) yes . . . .
S(2) Ti(1) C(15) C(14) 130.2(3) yes . . . .
S(2) Ti(1) C(15) C(16) -114.2(3) yes . . . .
C(7) Ti(1) C(15) C(14) 57.9(3) yes . . . .
C(7) Ti(1) C(15) C(16) 173.5(2) yes . . . .
C(8) Ti(1) C(15) C(14) 80.8(3) yes . . . .
C(8) Ti(1) C(15) C(16) -163.6(2) yes . . . .
C(9) Ti(1) C(15) C(14) 13.1(6) yes . . . .
C(9) Ti(1) C(15) C(16) 128.7(4) yes . . . .
C(10) Ti(1) C(15) C(14) -7.5(3) yes . . . .
C(10) Ti(1) C(15) C(16) 108.1(3) yes . . . .
C(11) Ti(1) C(15) C(14) 21.9(3) yes . . . .
C(11) Ti(1) C(15) C(16) 137.5(3) yes . . . .
C(12) Ti(1) C(15) C(14) -78.8(2) yes . . . .
C(12) Ti(1) C(15) C(16) 36.8(2) yes . . . .
C(13) Ti(1) C(15) C(14) -38.1(2) yes . . . .
C(13) Ti(1) C(15) C(16) 77.4(3) yes . . . .
C(14) Ti(1) C(15) C(16) 115.6(3) yes . . . .
C(16) Ti(1) C(15) C(14) -115.6(3) yes . . . .
S(1) Ti(1) C(16) C(12) -79.5(3) yes . . . .
S(1) Ti(1) C(16) C(15) 164.2(3) yes . . . .
S(2) Ti(1) C(16) C(12) -179.6(3) yes . . . .
S(2) Ti(1) C(16) C(15) 64.1(3) yes . . . .
C(7) Ti(1) C(16) C(12) 105.3(3) yes . . . .
C(7) Ti(1) C(16) C(15) -11.0(4) yes . . . .
C(9) Ti(1) C(16) C(12) -36.6(5) yes . . . .
C(9) Ti(1) C(16) C(15) -153.0(2) yes . . . .
C(10) Ti(1) C(16) C(12) 12.3(4) yes . . . .
C(10) Ti(1) C(16) C(15) -104.1(3) yes . . . .
C(11) Ti(1) C(16) C(12) 58.3(3) yes . . . .
C(11) Ti(1) C(16) C(15) -58.0(3) yes . . . .
C(12) Ti(1) C(16) C(15) -116.4(4) yes . . . .
C(13) Ti(1) C(16) C(12) 37.0(3) yes . . . .
C(13) Ti(1) C(16) C(15) -79.3(3) yes . . . .
C(14) Ti(1) C(16) C(12) 79.0(3) yes . . . .
C(14) Ti(1) C(16) C(15) -37.3(2) yes . . . .
C(15) Ti(1) C(16) C(12) 116.4(4) yes . . . .
S(4) Ti(2) S(3) Si(3) -61.04(6) yes . . . .
C(23) Ti(2) S(3) Si(3) 16.33(6) yes . . . .
C(24) Ti(2) S(3) Si(3) 20.52(8) yes . . . .
C(25) Ti(2) S(3) Si(3) 67.19(8) yes . . . .
C(26) Ti(2) S(3) Si(3) 73.81(6) yes . . . .
C(27) Ti(2) S(3) Si(3) 44.98(6) yes . . . .
C(28) Ti(2) S(3) Si(3) 170.76(6) yes . . . .
C(29) Ti(2) S(3) Si(3) 155.90(5) yes . . . .
C(30) Ti(2) S(3) Si(3) -176.28(5) yes . . . .
C(31) Ti(2) S(3) Si(3) -143.39(5) yes . . . .
C(32) Ti(2) S(3) Si(3) -154.69(6) yes . . . .
S(3) Ti(2) S(4) Si(4) -55.49(6) yes . . . .
C(23) Ti(2) S(4) Si(4) -152.47(6) yes . . . .
C(24) Ti(2) S(4) Si(4) 172.91(6) yes . . . .
C(25) Ti(2) S(4) Si(4) 162.38(5) yes . . . .
C(26) Ti(2) S(4) Si(4) -165.80(5) yes . . . .
C(27) Ti(2) S(4) Si(4) -138.19(5) yes . . . .
C(28) Ti(2) S(4) Si(4) 25.28(8) yes . . . .
C(29) Ti(2) S(4) Si(4) 70.44(7) yes . . . .
C(30) Ti(2) S(4) Si(4) 82.33(6) yes . . . .
C(31) Ti(2) S(4) Si(4) 56.21(6) yes . . . .
C(32) Ti(2) S(4) Si(4) 25.49(6) yes . . . .
S(3) Ti(2) C(23) C(24) 174.4(3) yes . . . .
S(3) Ti(2) C(23) C(27) 58.8(3) yes . . . .
S(4) Ti(2) C(23) C(24) -89.6(3) yes . . . .
S(4) Ti(2) C(23) C(27) 154.8(3) yes . . . .
C(24) Ti(2) C(23) C(27) -115.6(4) yes . . . .
C(25) Ti(2) C(23) C(24) 37.4(3) yes . . . .
C(25) Ti(2) C(23) C(27) -78.2(3) yes . . . .
C(26) Ti(2) C(23) C(24) 78.5(3) yes . . . .
C(26) Ti(2) C(23) C(27) -37.1(3) yes . . . .
C(27) Ti(2) C(23) C(24) 115.6(4) yes . . . .
C(28) Ti(2) C(23) C(24) 94.5(4) yes . . . .
C(28) Ti(2) C(23) C(27) -21.2(5) yes . . . .
C(29) Ti(2) C(23) C(24) 50.2(4) yes . . . .
C(29) Ti(2) C(23) C(27) -65.4(3) yes . . . .
C(30) Ti(2) C(23) C(24) 5.8(4) yes . . . .
C(30) Ti(2) C(23) C(27) -109.8(3) yes . . . .
C(31) Ti(2) C(23) C(24) -37.8(5) yes . . . .
C(31) Ti(2) C(23) C(27) -153.4(2) yes . . . .
S(3) Ti(2) C(24) C(23) -7.5(4) yes . . . .
S(3) Ti(2) C(24) C(25) 107.7(3) yes . . . .
S(4) Ti(2) C(24) C(23) 82.7(3) yes . . . .
S(4) Ti(2) C(24) C(25) -162.2(3) yes . . . .
C(23) Ti(2) C(24) C(25) 115.2(3) yes . . . .
C(25) Ti(2) C(24) C(23) -115.2(4) yes . . . .
C(26) Ti(2) C(24) C(23) -78.5(3) yes . . . .
C(26) Ti(2) C(24) C(25) 36.7(2) yes . . . .
C(27) Ti(2) C(24) C(23) -37.0(3) yes . . . .
C(27) Ti(2) C(24) C(25) 78.2(2) yes . . . .
C(28) Ti(2) C(24) C(23) -138.0(3) yes . . . .
C(28) Ti(2) C(24) C(25) -22.9(3) yes . . . .
C(29) Ti(2) C(24) C(23) -143.3(3) yes . . . .
C(29) Ti(2) C(24) C(25) -28.1(3) yes . . . .
C(30) Ti(2) C(24) C(23) -175.3(3) yes . . . .
C(30) Ti(2) C(24) C(25) -60.2(2) yes . . . .
C(31) Ti(2) C(24) C(23) 156.3(3) yes . . . .
C(31) Ti(2) C(24) C(25) -88.5(2) yes . . . .
C(32) Ti(2) C(24) C(23) 163.8(3) yes . . . .
C(32) Ti(2) C(24) C(25) -81.0(3) yes . . . .
S(3) Ti(2) C(25) C(24) -104.9(3) yes . . . .
S(3) Ti(2) C(25) C(26) 11.7(4) yes . . . .
S(4) Ti(2) C(25) C(24) 18.7(3) yes . . . .
S(4) Ti(2) C(25) C(26) 135.3(3) yes . . . .
C(23) Ti(2) C(25) C(24) -37.4(2) yes . . . .
C(23) Ti(2) C(25) C(26) 79.2(3) yes . . . .
C(24) Ti(2) C(25) C(26) 116.6(4) yes . . . .
C(26) Ti(2) C(25) C(24) -116.6(3) yes . . . .
C(27) Ti(2) C(25) C(24) -78.1(3) yes . . . .
C(27) Ti(2) C(25) C(26) 38.5(3) yes . . . .
C(28) Ti(2) C(25) C(24) 164.9(2) yes . . . .
C(28) Ti(2) C(25) C(26) -78.6(3) yes . . . .
C(29) Ti(2) C(25) C(24) 152.4(3) yes . . . .
C(29) Ti(2) C(25) C(26) -91.0(3) yes . . . .
C(30) Ti(2) C(25) C(24) 117.0(2) yes . . . .
C(30) Ti(2) C(25) C(26) -126.4(3) yes . . . .
C(31) Ti(2) C(25) C(24) 104.8(2) yes . . . .
C(31) Ti(2) C(25) C(26) -138.6(3) yes . . . .
C(32) Ti(2) C(25) C(24) 135.1(2) yes . . . .
C(32) Ti(2) C(25) C(26) -108.3(3) yes . . . .
S(3) Ti(2) C(26) C(25) -171.3(3) yes . . . .
S(3) Ti(2) C(26) C(27) -57.6(3) yes . . . .
S(4) Ti(2) C(26) C(25) -61.8(4) yes . . . .
S(4) Ti(2) C(26) C(27) 51.9(3) yes . . . .
C(23) Ti(2) C(26) C(25) -77.4(3) yes . . . .
C(23) Ti(2) C(26) C(27) 36.3(3) yes . . . .
C(24) Ti(2) C(26) C(25) -36.6(3) yes . . . .
C(24) Ti(2) C(26) C(27) 77.1(3) yes . . . .
C(25) Ti(2) C(26) C(27) 113.7(4) yes . . . .
C(27) Ti(2) C(26) C(25) -113.7(4) yes . . . .
C(28) Ti(2) C(26) C(25) 109.5(3) yes . . . .
C(28) Ti(2) C(26) C(27) -136.8(3) yes . . . .
C(29) Ti(2) C(26) C(25) 81.6(3) yes . . . .
C(29) Ti(2) C(26) C(27) -164.7(3) yes . . . .
C(30) Ti(2) C(26) C(25) 52.1(3) yes . . . .
C(30) Ti(2) C(26) C(27) 165.8(3) yes . . . .
C(31) Ti(2) C(26) C(25) 56.7(4) yes . . . .
C(31) Ti(2) C(26) C(27) 170.4(2) yes . . . .
C(32) Ti(2) C(26) C(25) 102.9(3) yes . . . .
C(32) Ti(2) C(26) C(27) -143.4(3) yes . . . .
S(3) Ti(2) C(27) C(23) -121.0(3) yes . . . .
S(3) Ti(2) C(27) C(26) 122.5(3) yes . . . .
S(4) Ti(2) C(27) C(23) -25.7(3) yes . . . .
S(4) Ti(2) C(27) C(26) -142.2(3) yes . . . .
C(23) Ti(2) C(27) C(26) -116.5(3) yes . . . .
C(24) Ti(2) C(27) C(23) 37.3(2) yes . . . .
C(24) Ti(2) C(27) C(26) -79.2(2) yes . . . .
C(25) Ti(2) C(27) C(23) 78.4(3) yes . . . .
C(25) Ti(2) C(27) C(26) -38.1(2) yes . . . .
C(26) Ti(2) C(27) C(23) 116.5(3) yes . . . .
C(28) Ti(2) C(27) C(23) 169.5(3) yes . . . .
C(28) Ti(2) C(27) C(26) 53.0(3) yes . . . .
C(29) Ti(2) C(27) C(23) 132.9(3) yes . . . .
C(29) Ti(2) C(27) C(26) 16.4(3) yes . . . .
C(30) Ti(2) C(27) C(23) 97.9(3) yes . . . .
C(30) Ti(2) C(27) C(26) -18.6(4) yes . . . .
C(31) Ti(2) C(27) C(23) 88.9(7) yes . . . .
C(31) Ti(2) C(27) C(26) -27.6(8) yes . . . .
C(32) Ti(2) C(27) C(23) -167.8(3) yes . . . .
C(32) Ti(2) C(27) C(26) 75.7(4) yes . . . .
S(3) Ti(2) C(28) C(29) -154.0(2) yes . . . .
S(3) Ti(2) C(28) C(32) 90.7(2) yes . . . .
S(4) Ti(2) C(28) C(29) 115.7(2) yes . . . .
S(4) Ti(2) C(28) C(32) 0.4(3) yes . . . .
C(23) Ti(2) C(28) C(29) -69.4(3) yes . . . .
C(23) Ti(2) C(28) C(32) 175.3(2) yes . . . .
C(24) Ti(2) C(28) C(29) -9.1(3) yes . . . .
C(24) Ti(2) C(28) C(32) -124.5(2) yes . . . .
C(25) Ti(2) C(28) C(29) -22.3(2) yes . . . .
C(25) Ti(2) C(28) C(32) -137.6(2) yes . . . .
C(26) Ti(2) C(28) C(29) -55.9(2) yes . . . .
C(26) Ti(2) C(28) C(32) -171.3(2) yes . . . .
C(27) Ti(2) C(28) C(29) -83.0(2) yes . . . .
C(27) Ti(2) C(28) C(32) 161.6(2) yes . . . .
C(29) Ti(2) C(28) C(32) -115.4(3) yes . . . .
C(30) Ti(2) C(28) C(29) 37.2(2) yes . . . .
C(30) Ti(2) C(28) C(32) -78.1(2) yes . . . .
C(31) Ti(2) C(28) C(29) 78.5(2) yes . . . .
C(31) Ti(2) C(28) C(32) -36.9(2) yes . . . .
C(32) Ti(2) C(28) C(29) 115.4(3) yes . . . .
S(3) Ti(2) C(29) C(28) 26.9(2) yes . . . .
S(3) Ti(2) C(29) C(30) 143.2(2) yes . . . .
S(4) Ti(2) C(29) C(28) -95.4(2) yes . . . .
S(4) Ti(2) C(29) C(30) 20.9(3) yes . . . .
C(23) Ti(2) C(29) C(28) 147.4(2) yes . . . .
C(23) Ti(2) C(29) C(30) -96.3(2) yes . . . .
C(24) Ti(2) C(29) C(28) 173.9(2) yes . . . .
C(24) Ti(2) C(29) C(30) -69.8(2) yes . . . .
C(25) Ti(2) C(29) C(28) 158.3(2) yes . . . .
C(25) Ti(2) C(29) C(30) -85.4(2) yes . . . .
C(26) Ti(2) C(29) C(28) 123.6(2) yes . . . .
C(26) Ti(2) C(29) C(30) -120.1(2) yes . . . .
C(27) Ti(2) C(29) C(28) 114.4(2) yes . . . .
C(27) Ti(2) C(29) C(30) -129.4(2) yes . . . .
C(28) Ti(2) C(29) C(30) 116.3(3) yes . . . .
C(30) Ti(2) C(29) C(28) -116.3(3) yes . . . .
C(31) Ti(2) C(29) C(28) -78.6(2) yes . . . .
C(31) Ti(2) C(29) C(30) 37.7(2) yes . . . .
C(32) Ti(2) C(29) C(28) -37.5(2) yes . . . .
C(32) Ti(2) C(29) C(30) 78.8(2) yes . . . .
S(3) Ti(2) C(30) C(29) -51.7(3) yes . . . .
S(3) Ti(2) C(30) C(31) 63.0(3) yes . . . .
S(4) Ti(2) C(30) C(29) -165.1(2) yes . . . .
S(4) Ti(2) C(30) C(31) -50.4(3) yes . . . .
C(23) Ti(2) C(30) C(29) 112.7(2) yes . . . .
C(23) Ti(2) C(30) C(31) -132.6(2) yes . . . .
C(24) Ti(2) C(30) C(29) 115.9(2) yes . . . .
C(24) Ti(2) C(30) C(31) -129.4(3) yes . . . .
C(25) Ti(2) C(30) C(29) 86.1(2) yes . . . .
C(25) Ti(2) C(30) C(31) -159.2(3) yes . . . .
C(26) Ti(2) C(30) C(29) 59.1(2) yes . . . .
C(26) Ti(2) C(30) C(31) 173.8(3) yes . . . .
C(27) Ti(2) C(30) C(29) 69.6(3) yes . . . .
C(27) Ti(2) C(30) C(31) -175.7(2) yes . . . .
C(28) Ti(2) C(30) C(29) -36.5(2) yes . . . .
C(28) Ti(2) C(30) C(31) 78.2(3) yes . . . .
C(29) Ti(2) C(30) C(31) 114.7(3) yes . . . .
C(31) Ti(2) C(30) C(29) -114.7(3) yes . . . .
C(32) Ti(2) C(30) C(29) -77.4(2) yes . . . .
C(32) Ti(2) C(30) C(31) 37.3(2) yes . . . .
S(3) Ti(2) C(31) C(30) -135.6(2) yes . . . .
S(3) Ti(2) C(31) C(32) -20.2(3) yes . . . .
S(4) Ti(2) C(31) C(30) 130.1(3) yes . . . .
S(4) Ti(2) C(31) C(32) -114.5(3) yes . . . .
C(23) Ti(2) C(31) C(30) 79.2(3) yes . . . .
C(23) Ti(2) C(31) C(32) -165.4(2) yes . . . .
C(24) Ti(2) C(31) C(30) 57.4(3) yes . . . .
C(24) Ti(2) C(31) C(32) 172.7(2) yes . . . .
C(25) Ti(2) C(31) C(30) 21.3(3) yes . . . .
C(25) Ti(2) C(31) C(32) 136.7(2) yes . . . .
C(26) Ti(2) C(31) C(30) -8.2(3) yes . . . .
C(26) Ti(2) C(31) C(32) 107.2(3) yes . . . .
C(27) Ti(2) C(31) C(30) 12.2(6) yes . . . .
C(27) Ti(2) C(31) C(32) 127.5(4) yes . . . .
C(28) Ti(2) C(31) C(30) -78.5(3) yes . . . .
C(28) Ti(2) C(31) C(32) 36.9(2) yes . . . .
C(29) Ti(2) C(31) C(30) -37.9(2) yes . . . .
C(29) Ti(2) C(31) C(32) 77.5(3) yes . . . .
C(30) Ti(2) C(31) C(32) 115.4(3) yes . . . .
C(32) Ti(2) C(31) C(30) -115.4(4) yes . . . .
S(3) Ti(2) C(32) C(28) -82.7(2) yes . . . .
S(3) Ti(2) C(32) C(31) 161.1(3) yes . . . .
S(4) Ti(2) C(32) C(28) -179.7(2) yes . . . .
S(4) Ti(2) C(32) C(31) 64.1(3) yes . . . .
C(24) Ti(2) C(32) C(28) 103.9(3) yes . . . .
C(24) Ti(2) C(32) C(31) -12.3(4) yes . . . .
C(25) Ti(2) C(32) C(28) 57.4(2) yes . . . .
C(25) Ti(2) C(32) C(31) -58.8(3) yes . . . .
C(26) Ti(2) C(32) C(28) 11.7(3) yes . . . .
C(26) Ti(2) C(32) C(31) -104.5(3) yes . . . .
C(27) Ti(2) C(32) C(28) -35.9(4) yes . . . .
C(27) Ti(2) C(32) C(31) -152.1(2) yes . . . .
C(28) Ti(2) C(32) C(31) -116.2(3) yes . . . .
C(29) Ti(2) C(32) C(28) 37.1(2) yes . . . .
C(29) Ti(2) C(32) C(31) -79.1(3) yes . . . .
C(30) Ti(2) C(32) C(28) 78.7(2) yes . . . .
C(30) Ti(2) C(32) C(31) -37.5(2) yes . . . .
C(31) Ti(2) C(32) C(28) 116.2(3) yes . . . .
Ti(1) S(1) Si(1) C(1) 26.7(2) yes . . . .
Ti(1) S(1) Si(1) C(2) -98.2(2) yes . . . .
Ti(1) S(1) Si(1) C(3) 146.5(1) yes . . . .
Ti(1) S(2) Si(2) C(4) 60.0(2) yes . . . .
Ti(1) S(2) Si(2) C(5) 175.8(2) yes . . . .
Ti(1) S(2) Si(2) C(6) -66.5(2) yes . . . .
Ti(2) S(3) Si(3) C(17) -93.2(2) yes . . . .
Ti(2) S(3) Si(3) C(18) 151.4(2) yes . . . .
Ti(2) S(3) Si(3) C(19) 32.3(2) yes . . . .
Ti(2) S(4) Si(4) C(20) 44.9(2) yes . . . .
Ti(2) S(4) Si(4) C(21) 161.7(2) yes . . . .
Ti(2) S(4) Si(4) C(22) -80.9(2) yes . . . .
Ti(1) C(7) C(8) C(9) 64.9(3) yes . . . .
C(11) C(7) C(8) Ti(1) -66.0(3) yes . . . .
C(11) C(7) C(8) C(9) -1.1(5) yes . . . .
Ti(1) C(7) C(11) C(10) -63.3(4) yes . . . .
C(8) C(7) C(11) Ti(1) 65.7(3) yes . . . .
C(8) C(7) C(11) C(10) 2.4(6) yes . . . .
Ti(1) C(8) C(9) C(10) 64.2(4) yes . . . .
C(7) C(8) C(9) Ti(1) -64.8(3) yes . . . .
C(7) C(8) C(9) C(10) -0.6(5) yes . . . .
Ti(1) C(9) C(10) C(11) 67.1(4) yes . . . .
C(8) C(9) C(10) Ti(1) -65.0(3) yes . . . .
C(8) C(9) C(10) C(11) 2.1(6) yes . . . .
Ti(1) C(10) C(11) C(7) 63.7(4) yes . . . .
C(9) C(10) C(11) Ti(1) -66.4(3) yes . . . .
C(9) C(10) C(11) C(7) -2.7(6) yes . . . .
Ti(1) C(12) C(13) C(14) -64.3(3) yes . . . .
C(16) C(12) C(13) Ti(1) 65.5(3) yes . . . .
C(16) C(12) C(13) C(14) 1.3(5) yes . . . .
Ti(1) C(12) C(16) C(15) 64.9(3) yes . . . .
C(13) C(12) C(16) Ti(1) -64.6(3) yes . . . .
C(13) C(12) C(16) C(15) 0.2(5) yes . . . .
Ti(1) C(13) C(14) C(15) -68.0(3) yes . . . .
C(12) C(13) C(14) Ti(1) 65.7(3) yes . . . .
C(12) C(13) C(14) C(15) -2.3(5) yes . . . .
Ti(1) C(14) C(15) C(16) -64.3(3) yes . . . .
C(13) C(14) C(15) Ti(1) 66.7(3) yes . . . .
C(13) C(14) C(15) C(16) 2.4(5) yes . . . .
Ti(1) C(15) C(16) C(12) -64.3(3) yes . . . .
C(14) C(15) C(16) Ti(1) 62.7(3) yes . . . .
C(14) C(15) C(16) C(12) -1.6(5) yes . . . .
Ti(2) C(23) C(24) C(25) -65.5(3) yes . . . .
C(27) C(23) C(24) Ti(2) 65.4(3) yes . . . .
C(27) C(23) C(24) C(25) -0.1(5) yes . . . .
Ti(2) C(23) C(27) C(26) 63.6(3) yes . . . .
C(24) C(23) C(27) Ti(2) -64.8(3) yes . . . .
C(24) C(23) C(27) C(26) -1.2(5) yes . . . .
Ti(2) C(24) C(25) C(26) -64.4(3) yes . . . .
C(23) C(24) C(25) Ti(2) 65.8(3) yes . . . .
C(23) C(24) C(25) C(26) 1.4(5) yes . . . .
Ti(2) C(25) C(26) C(27) -66.8(3) yes . . . .
C(24) C(25) C(26) Ti(2) 64.6(3) yes . . . .
C(24) C(25) C(26) C(27) -2.1(5) yes . . . .
Ti(2) C(26) C(27) C(23) -64.3(3) yes . . . .
C(25) C(26) C(27) Ti(2) 66.4(3) yes . . . .
C(25) C(26) C(27) C(23) 2.1(5) yes . . . .
Ti(2) C(28) C(29) C(30) -63.7(3) yes . . . .
C(32) C(28) C(29) Ti(2) 65.2(3) yes . . . .
C(32) C(28) C(29) C(30) 1.4(5) yes . . . .
Ti(2) C(28) C(32) C(31) 64.6(3) yes . . . .
C(29) C(28) C(32) Ti(2) -65.1(3) yes . . . .
C(29) C(28) C(32) C(31) -0.5(5) yes . . . .
Ti(2) C(29) C(30) C(31) -66.6(3) yes . . . .
C(28) C(29) C(30) Ti(2) 64.8(3) yes . . . .
C(28) C(29) C(30) C(31) -1.8(5) yes . . . .
Ti(2) C(30) C(31) C(32) -65.1(3) yes . . . .
C(29) C(30) C(31) Ti(2) 66.6(3) yes . . . .
C(29) C(30) C(31) C(32) 1.4(5) yes . . . .
Ti(2) C(31) C(32) C(28) -64.7(3) yes . . . .
C(30) C(31) C(32) Ti(2) 64.2(3) yes . . . .
C(30) C(31) C(32) C(28) -0.6(5) yes . . . .
